data_4104654
loop_
_publ_author_name
'Yuko Kato'
'Makoto Furutachi'
'Zhihua Chen'
'Harunobu Mitsunuma'
'Shigeki Matsunaga'
'Masakatsu Shibasaki'

_publ_section_title
;
 A Homodinuclear Mn(III)2-Schiff Base Complex for Catalytic Asymmetric
 1,4-Additions of Oxindoles to Nitroalkenes
;
_journal_name_full 'Journal of the American Chemical Society'
_journal_page_first 9168
_journal_page_last 9169
_journal_paper_doi 10.1021/ja903566u
_journal_volume 131
_journal_year 2009
_chemical_absolute_configuration ad
_chemical_formula_moiety 'C17 H15 Br N2 O3 '
_chemical_formula_sum 'C17 H15 Br N2 O3'
_chemical_formula_weight 375.22
_space_group_IT_number 4
_symmetry_cell_setting monoclinic
_symmetry_Int_Tables_number 4
_symmetry_space_group_name_Hall 'P 2yb'
_symmetry_space_group_name_H-M 'P 1 21 1'
_cell_angle_alpha 90.0000
_cell_angle_beta 105.4905
_cell_angle_gamma 90.0000
_cell_formula_units_Z 8
_cell_length_a 14.6514(3)
_cell_length_b 8.15258(15)
_cell_length_c 27.4291(5)
_cell_measurement_reflns_used 29089
_cell_measurement_temperature 93.1
_cell_measurement_theta_max 68.3
_cell_measurement_theta_min 3.1
_cell_volume 3157.30(10)
_computing_cell_refinement PROCESS-AUTO
_computing_data_collection PROCESS-AUTO
_computing_data_reduction CrystalStructure
_computing_publication_material 'CrystalStructure 3.8'
_computing_structure_refinement SHELXL
_computing_structure_solution SHELXS97
_diffrn_detector_area_resol_mean 10.00
_diffrn_measured_fraction_theta_full 1.000
_diffrn_measured_fraction_theta_max 1.000
_diffrn_measurement_device_type 'Rigaku RAXIS-RAPID'
_diffrn_measurement_method \w
_diffrn_radiation_type 'Cu K\a'
_diffrn_radiation_wavelength 1.54187
_diffrn_reflns_av_R_equivalents 0.079
_diffrn_reflns_limit_h_max 17
_diffrn_reflns_limit_h_min -17
_diffrn_reflns_limit_k_max 9
_diffrn_reflns_limit_k_min -9
_diffrn_reflns_limit_l_max 33
_diffrn_reflns_limit_l_min -32
_diffrn_reflns_number 36613
_diffrn_reflns_theta_full 68.23
_diffrn_reflns_theta_max 68.23
_exptl_absorpt_coefficient_mu 3.702
_exptl_absorpt_correction_T_max 0.646
_exptl_absorpt_correction_T_min 0.420
_exptl_absorpt_correction_type multi-scan
_exptl_absorpt_process_details
;
    Higashi, T. (1995). Program for Absorption Correction.
    Rigaku Corporation, Tokyo, Japan.
;
_exptl_crystal_colour colorless
_exptl_crystal_density_diffrn 1.579
_exptl_crystal_description block
_exptl_crystal_F_000 1520.00
_exptl_crystal_size_max 0.33
_exptl_crystal_size_mid 0.32
_exptl_crystal_size_min 0.12
_refine_diff_density_max 1.65
_refine_diff_density_min -0.70
_refine_ls_abs_structure_details 'Flack, H. D. (1983), Acta Cryst. A39, 876-881.  4613 Friedel Pairs'
_refine_ls_abs_structure_Flack -0.015(17)
_refine_ls_extinction_method none
_refine_ls_goodness_of_fit_ref 1.010
_refine_ls_hydrogen_treatment constr
_refine_ls_number_parameters 835
_refine_ls_number_reflns 10844
_refine_ls_R_factor_gt 0.0524
_refine_ls_shift/su_max 0.0030
_refine_ls_structure_factor_coef Fsqd
_refine_ls_weighting_details 'w = 1/[\s^2^(Fo^2^)+(0.0904P)^2^+0.0000P] where P=(Fo^2^+2Fc^2^)/3'
_refine_ls_weighting_scheme calc
_refine_ls_wR_factor_ref 0.1325
_reflns_number_gt 10342
_reflns_number_total 10844
_reflns_threshold_expression F^2^>2.0\s(F^2^)
_cod_data_source_file ja903566u_si_002.cif
_cod_data_source_block '_090227'
_cod_original_cell_volume 3157.31(10)
_cod_original_formula_sum 'C17 H15 Br N2 O3 '
_cod_database_code 4104654

loop_
_symmetry_equiv_pos_site_id
_symmetry_equiv_pos_as_xyz
1 +X,+Y,+Z
2 -X,1/2+Y,-Z

loop_
_atom_site_label
_atom_site_type_symbol
_atom_site_fract_x
_atom_site_fract_y
_atom_site_fract_z
_atom_site_U_iso_or_equiv
_atom_site_adp_type
_atom_site_occupancy
_atom_site_symmetry_multiplicity
_atom_site_calc_flag
_atom_site_refinement_flags
Br1 Br 0.22063(7) 0.23114(14) 0.37776(3) 0.0291(3) Uani 1 1 d U
O1 O 0.0241(3) 0.0198(7) 0.50171(16) 0.0202(7) Uani 1 1 d U
O2 O 0.3066(3) -0.1901(8) 0.48821(15) 0.0319(7) Uani 1 1 d U
O3 O 0.2647(3) -0.3952(7) 0.44130(16) 0.0302(7) Uani 1 1 d U
N1 N -0.0057(4) 0.2381(8) 0.44692(17) 0.0200(6) Uani 1 1 d U
H1 H -0.0067 0.3164 0.4689 0.024 Uiso 1 1 calc R
N2 N 0.2467(4) -0.2621(10) 0.46300(19) 0.0286(6) Uani 1 1 d U
C1 C 0.0129(5) 0.0769(9) 0.4591(2) 0.0202(6) Uani 1 1 d U
C2 C -0.0229(5) 0.2613(10) 0.3952(2) 0.0202(6) Uani 1 1 d U
C3 C -0.0505(5) 0.4072(11) 0.3686(2) 0.0211(7) Uani 1 1 d U
H2 H -0.0579 0.5058 0.3856 0.025 Uiso 1 1 calc R
C4 C -0.0670(5) 0.4024(11) 0.3153(2) 0.0213(7) Uani 1 1 d U
H3 H -0.0873 0.4982 0.2957 0.026 Uiso 1 1 calc R
C5 C -0.0529(5) 0.2529(11) 0.2911(2) 0.0206(7) Uani 1 1 d U
H4 H -0.0619 0.2508 0.2555 0.025 Uiso 1 1 calc R
C6 C -0.0263(5) 0.1113(10) 0.3190(2) 0.0200(7) Uani 1 1 d U
H5 H -0.0189 0.0110 0.3029 0.024 Uiso 1 1 calc R
C7 C -0.0105(5) 0.1186(10) 0.3715(2) 0.0197(6) Uani 1 1 d U
C8 C 0.0157(5) -0.0151(9) 0.4099(2) 0.0200(5) Uani 1 1 d U
C9 C -0.0564(6) -0.1530(11) 0.3997(2) 0.0197(7) Uani 1 1 d U
H6 H -0.0371 -0.2371 0.4260 0.024 Uiso 1 1 calc R
H7 H -0.0601 -0.2015 0.3666 0.024 Uiso 1 1 calc R
H8 H -0.1186 -0.1095 0.4001 0.024 Uiso 1 1 calc R
C10 C 0.1223(5) -0.0716(10) 0.4185(2) 0.0221(5) Uani 1 1 d U
H9 H 0.1628 0.0211 0.4360 0.026 Uiso 1 1 calc R
C11 C 0.1457(5) -0.2248(10) 0.4559(2) 0.0249(6) Uani 1 1 d U
H10 H 0.1332 -0.1976 0.4887 0.030 Uiso 1 1 calc R
H11 H 0.1061 -0.3202 0.4411 0.030 Uiso 1 1 calc R
C12 C 0.1486(5) -0.1016(12) 0.3701(2) 0.0213(5) Uani 1 1 d U
C13 C 0.1969(6) 0.0203(11) 0.3481(3) 0.0216(5) Uani 1 1 d U
C14 C 0.2239(6) 0.0007(10) 0.3069(2) 0.0222(6) Uani 1 1 d U
H12 H 0.2532 0.0848 0.2925 0.027 Uiso 1 1 calc R
C15 C 0.2028(5) -0.1779(11) 0.2831(2) 0.0237(6) Uani 1 1 d U
H13 H 0.2245 -0.2073 0.2545 0.028 Uiso 1 1 calc R
C16 C 0.1559(5) -0.2844(11) 0.3026(2) 0.0233(6) Uani 1 1 d U
H14 H 0.1386 -0.3857 0.2856 0.028 Uiso 1 1 calc R
C17 C 0.1308(5) -0.2574(12) 0.3459(2) 0.0226(6) Uani 1 1 d U
H15 H 0.1014 -0.3419 0.3601 0.027 Uiso 1 1 calc R
Br2 Br 0.72020(8) 0.25296(14) 0.37074(3) 0.0294(3) Uani 1 1 d U
O4 O 0.5087(3) 0.0649(7) 0.50064(17) 0.0199(7) Uani 1 1 d U
O5 O 0.8081(3) -0.0563(8) 0.47780(16) 0.0307(7) Uani 1 1 d U
O6 O 0.7836(3) -0.3173(8) 0.48320(18) 0.0340(7) Uani 1 1 d U
N3 N 0.4826(4) 0.2746(8) 0.44445(17) 0.0194(6) Uani 1 1 d U
H16 H 0.4796 0.3536 0.4658 0.023 Uiso 1 1 calc R
N4 N 0.7521(4) -0.1806(10) 0.4744(2) 0.0290(6) Uani 1 1 d U
C18 C 0.5020(5) 0.1178(10) 0.4582(2) 0.0195(6) Uani 1 1 d U
C19 C 0.4676(5) 0.2986(10) 0.3922(2) 0.0194(6) Uani 1 1 d U
C20 C 0.4371(5) 0.4365(11) 0.3642(2) 0.0210(7) Uani 1 1 d U
H17 H 0.4266 0.5365 0.3796 0.025 Uiso 1 1 calc R
C21 C 0.4220(5) 0.4234(11) 0.3112(2) 0.0215(7) Uani 1 1 d U
H18 H 0.3985 0.5151 0.2903 0.026 Uiso 1 1 calc R
C22 C 0.4419(5) 0.2719(11) 0.2886(2) 0.0212(7) Uani 1 1 d U
H19 H 0.4350 0.2656 0.2533 0.025 Uiso 1 1 calc R
C23 C 0.4705(5) 0.1391(10) 0.3185(2) 0.0199(6) Uani 1 1 d U
H20 H 0.4818 0.0380 0.3039 0.024 Uiso 1 1 calc R
C24 C 0.4833(5) 0.1504(10) 0.3704(2) 0.0193(6) Uani 1 1 d U
C25 C 0.5113(5) 0.0199(10) 0.4109(2) 0.0197(5) Uani 1 1 d U
C26 C 0.4463(6) -0.1272(11) 0.4010(2) 0.0189(7) Uani 1 1 d U
H21 H 0.4677 -0.2074 0.4283 0.023 Uiso 1 1 calc R
H22 H 0.4473 -0.1773 0.3687 0.023 Uiso 1 1 calc R
H23 H 0.3816 -0.0923 0.3996 0.023 Uiso 1 1 calc R
C27 C 0.6187(5) -0.0226(10) 0.4215(2) 0.0220(5) Uani 1 1 d U
H24 H 0.6539 0.0813 0.4334 0.026 Uiso 1 1 calc R
C28 C 0.6505(5) -0.1463(10) 0.4650(2) 0.0247(6) Uani 1 1 d U
H25 H 0.6377 -0.1012 0.4960 0.030 Uiso 1 1 calc R
H26 H 0.6141 -0.2494 0.4562 0.030 Uiso 1 1 calc R
C29 C 0.6487(6) -0.0764(11) 0.3751(2) 0.0221(5) Uani 1 1 d U
C30 C 0.6962(6) 0.0304(11) 0.3494(3) 0.0228(5) Uani 1 1 d U
C31 C 0.7265(6) -0.0093(10) 0.3095(2) 0.0239(6) Uani 1 1 d U
H27 H 0.7573 0.0672 0.2932 0.029 Uiso 1 1 calc R
C32 C 0.7077(5) -0.1912(10) 0.2912(2) 0.0242(6) Uani 1 1 d U
H28 H 0.7294 -0.2310 0.2637 0.029 Uiso 1 1 calc R
C33 C 0.6610(5) -0.2883(11) 0.3148(2) 0.0240(6) Uani 1 1 d U
H29 H 0.6453 -0.3960 0.3021 0.029 Uiso 1 1 calc R
C34 C 0.6341(5) -0.2397(12) 0.3570(2) 0.0231(6) Uani 1 1 d U
H30 H 0.6054 -0.3168 0.3743 0.028 Uiso 1 1 calc R
Br3 Br 0.34668(7) 0.37455(10) 0.12380(4) 0.0288(3) Uani 1 1 d U
O7 O 0.0233(3) 0.5784(7) -0.00119(18) 0.0237(7) Uani 1 1 d U
O8 O 0.3226(3) 0.9950(8) 0.05522(19) 0.0363(8) Uani 1 1 d U
O9 O 0.3185(4) 0.7663(8) 0.01260(17) 0.0357(8) Uani 1 1 d U
N5 N 0.0449(4) 0.3632(8) 0.0538(2) 0.0237(6) Uani 1 1 d U
H31 H 0.0185 0.2859 0.0323 0.028 Uiso 1 1 calc R
N6 N 0.2870(5) 0.8757(10) 0.0348(3) 0.0337(7) Uani 1 1 d U
C35 C 0.0537(5) 0.5266(9) 0.0402(3) 0.0236(6) Uani 1 1 d U
C36 C 0.0829(6) 0.3372(10) 0.1054(3) 0.0235(6) Uani 1 1 d U
C37 C 0.0809(5) 0.1919(11) 0.1321(3) 0.0245(7) Uani 1 1 d U
H33 H 0.0542 0.0942 0.1153 0.029 Uiso 1 1 calc R
C38 C 0.1193(5) 0.1958(12) 0.1842(3) 0.0250(7) Uani 1 1 d U
H34 H 0.1220 0.0973 0.2030 0.030 Uiso 1 1 calc R
C39 C 0.1528(6) 0.3349(11) 0.2086(3) 0.0244(7) Uani 1 1 d U
H35 H 0.1759 0.3342 0.2444 0.029 Uiso 1 1 calc R
C40 C 0.1542(5) 0.4847(11) 0.1814(3) 0.0235(7) Uani 1 1 d U
H36 H 0.1781 0.5829 0.1988 0.028 Uiso 1 1 calc R
C41 C 0.1201(5) 0.4835(10) 0.1294(3) 0.0229(6) Uani 1 1 d U
C42 C 0.1062(5) 0.6159(10) 0.0883(3) 0.0234(6) Uani 1 1 d U
C43 C 0.0459(6) 0.7588(11) 0.1000(3) 0.0230(7) Uani 1 1 d U
H37 H 0.0235 0.8270 0.0697 0.028 Uiso 1 1 calc R
H38 H 0.0846 0.8254 0.1276 0.028 Uiso 1 1 calc R
H39 H -0.0085 0.7144 0.1100 0.028 Uiso 1 1 calc R
C44 C 0.2042(5) 0.6692(10) 0.0796(3) 0.0263(6) Uani 1 1 d U
H40 H 0.2279 0.5764 0.0625 0.032 Uiso 1 1 calc R
C45 C 0.1887(5) 0.8207(11) 0.0432(3) 0.0306(6) Uani 1 1 d U
H41 H 0.1607 0.9123 0.0580 0.037 Uiso 1 1 calc R
H42 H 0.1443 0.7913 0.0103 0.037 Uiso 1 1 calc R
C46 C 0.2784(5) 0.7058(12) 0.1282(3) 0.0252(6) Uani 1 1 d U
C47 C 0.3464(6) 0.5871(12) 0.1515(3) 0.0251(6) Uani 1 1 d U
C48 C 0.4187(6) 0.6335(10) 0.1955(3) 0.0259(7) Uani 1 1 d U
H43 H 0.4653 0.5527 0.2090 0.031 Uiso 1 1 calc R
C49 C 0.4278(5) 0.7624(11) 0.2176(3) 0.0267(7) Uani 1 1 d U
H44 H 0.4769 0.7796 0.2477 0.032 Uiso 1 1 calc R
C50 C 0.3614(5) 0.8886(11) 0.1965(3) 0.0265(7) Uani 1 1 d U
H45 H 0.3668 0.9940 0.2117 0.032 Uiso 1 1 calc R
C51 C 0.2879(6) 0.8548(11) 0.1529(3) 0.0259(7) Uani 1 1 d U
H46 H 0.2427 0.9383 0.1399 0.031 Uiso 1 1 calc R
Br4 Br 0.84695(8) 0.34215(11) 0.12804(4) 0.0326(3) Uani 1 1 d U
O10 O 0.5087(4) 0.5320(7) -0.0005(2) 0.0223(7) Uani 1 1 d U
O11 O 0.8005(4) 0.9189(8) 0.0211(2) 0.0373(8) Uani 1 1 d U
O12 O 0.8304(3) 0.6629(8) 0.02303(18) 0.0341(8) Uani 1 1 d U
N7 N 0.5371(4) 0.3209(8) 0.0568(2) 0.0220(6) Uani 1 1 d U
H32 H 0.5122 0.2399 0.0364 0.026 Uiso 1 1 calc R
N8 N 0.7822(4) 0.7744(10) 0.0247(2) 0.0324(7) Uani 1 1 d U
C52 C 0.5427(5) 0.4834(9) 0.0414(3) 0.0221(6) Uani 1 1 d U
C53 C 0.5762(5) 0.3038(10) 0.1091(3) 0.0223(6) Uani 1 1 d U
C54 C 0.5740(5) 0.1626(10) 0.1375(3) 0.0239(7) Uani 1 1 d U
H47 H 0.5483 0.0623 0.1221 0.029 Uiso 1 1 calc R
C55 C 0.6112(5) 0.1767(11) 0.1891(3) 0.0242(7) Uani 1 1 d U
H48 H 0.6130 0.0823 0.2097 0.029 Uiso 1 1 calc R
C56 C 0.6455(5) 0.3211(10) 0.2117(3) 0.0239(7) Uani 1 1 d U
H49 H 0.6689 0.3268 0.2475 0.029 Uiso 1 1 calc R
C57 C 0.6462(5) 0.4610(11) 0.1823(3) 0.0227(7) Uani 1 1 d U
H50 H 0.6703 0.5618 0.1979 0.027 Uiso 1 1 calc R
C58 C 0.6118(5) 0.4517(10) 0.1308(3) 0.0223(6) Uani 1 1 d U
C59 C 0.5993(5) 0.5808(10) 0.0876(3) 0.0229(5) Uani 1 1 d U
C60 C 0.5428(6) 0.7325(12) 0.0972(3) 0.0226(7) Uani 1 1 d U
H51 H 0.5256 0.8006 0.0667 0.027 Uiso 1 1 calc R
H52 H 0.5819 0.7967 0.1254 0.027 Uiso 1 1 calc R
H53 H 0.4851 0.6963 0.1057 0.027 Uiso 1 1 calc R
C61 C 0.6978(5) 0.6176(10) 0.0778(3) 0.0254(5) Uani 1 1 d U
H54 H 0.7201 0.5149 0.0647 0.031 Uiso 1 1 calc R
C62 C 0.6850(5) 0.7493(10) 0.0364(3) 0.0285(6) Uani 1 1 d U
H55 H 0.6634 0.8535 0.0481 0.034 Uiso 1 1 calc R
H56 H 0.6370 0.7134 0.0055 0.034 Uiso 1 1 calc R
C63 C 0.7734(5) 0.6699(11) 0.1249(3) 0.0255(6) Uani 1 1 d U
C64 C 0.8416(6) 0.5605(12) 0.1507(3) 0.0256(6) Uani 1 1 d U
C65 C 0.9141(6) 0.6238(10) 0.1941(3) 0.0273(7) Uani 1 1 d U
H57 H 0.9635 0.5495 0.2093 0.033 Uiso 1 1 calc R
C66 C 0.9194(5) 0.7548(11) 0.2129(3) 0.0285(7) Uani 1 1 d U
H58 H 0.9670 0.7814 0.2428 0.034 Uiso 1 1 calc R
C67 C 0.8516(5) 0.8680(11) 0.1884(3) 0.0285(7) Uani 1 1 d U
H59 H 0.8542 0.9760 0.2017 0.034 Uiso 1 1 calc R
C68 C 0.7796(5) 0.8288(12) 0.1450(3) 0.0273(7) Uani 1 1 d U
H60 H 0.7351 0.9101 0.1291 0.033 Uiso 1 1 calc R

loop_
_atom_site_aniso_label
_atom_site_aniso_U_11
_atom_site_aniso_U_22
_atom_site_aniso_U_33
_atom_site_aniso_U_23
_atom_site_aniso_U_13
_atom_site_aniso_U_12
Br1 0.0299(5) 0.0306(8) 0.0245(3) -0.0030(4) 0.0033(3) -0.0076(4)
O1 0.0259(14) 0.0250(15) 0.0085(9) 0.0005(10) 0.0026(11) -0.0022(12)
O2 0.0302(12) 0.0361(16) 0.0239(13) 0.0016(12) -0.0025(11) 0.0077(13)
O3 0.0306(13) 0.0334(16) 0.0242(13) 0.0028(11) 0.0031(11) 0.0075(12)
N1 0.0248(12) 0.0251(13) 0.0086(9) 0.0004(9) 0.0019(9) -0.0015(11)
N2 0.0291(11) 0.0332(14) 0.0205(11) 0.0034(10) 0.0014(9) 0.0067(10)
C1 0.0250(11) 0.0256(13) 0.0086(8) 0.0007(8) 0.0021(8) -0.0011(10)
C2 0.0251(12) 0.0251(13) 0.0092(9) 0.0007(9) 0.0023(9) -0.0007(10)
C3 0.0263(13) 0.0251(14) 0.0105(10) 0.0012(10) 0.0027(11) -0.0006(12)
C4 0.0264(14) 0.0255(15) 0.0108(11) 0.0025(10) 0.0030(11) -0.0004(12)
C5 0.0255(14) 0.0258(15) 0.0095(10) 0.0024(10) 0.0029(11) -0.0003(12)
C6 0.0247(13) 0.0255(14) 0.0088(9) 0.0018(10) 0.0027(10) 0.0001(12)
C7 0.0243(11) 0.0252(13) 0.0086(9) 0.0014(8) 0.0024(9) 0.0000(10)
C8 0.0245(10) 0.0257(12) 0.0085(8) 0.0015(8) 0.0023(8) 0.0003(9)
C9 0.0251(12) 0.0250(14) 0.0079(12) 0.0011(10) 0.0025(11) 0.0006(11)
C10 0.0249(10) 0.0277(11) 0.0118(9) 0.0024(8) 0.0019(8) 0.0019(9)
C11 0.0278(11) 0.0304(13) 0.0148(10) 0.0043(9) 0.0027(9) 0.0043(10)
C12 0.0236(11) 0.0262(10) 0.0122(9) 0.0024(8) 0.0014(8) 0.0022(9)
C13 0.0239(12) 0.0265(11) 0.0120(10) 0.0037(9) 0.0008(9) 0.0024(11)
C14 0.0247(13) 0.0273(12) 0.0122(11) 0.0047(9) 0.0009(10) 0.0021(12)
C15 0.0263(14) 0.0284(13) 0.0138(11) 0.0019(9) 0.0011(10) 0.0022(12)
C16 0.0260(13) 0.0271(13) 0.0142(11) 0.0006(10) 0.0008(11) 0.0019(12)
C17 0.0252(13) 0.0264(12) 0.0137(10) 0.0015(9) 0.0007(10) 0.0019(11)
Br2 0.0321(5) 0.0309(7) 0.0231(3) 0.0050(4) 0.0035(3) -0.0080(4)
O4 0.0260(13) 0.0256(15) 0.0071(9) 0.0015(10) 0.0027(10) -0.0033(12)
O5 0.0277(13) 0.0382(16) 0.0239(13) 0.0059(13) 0.0029(11) 0.0016(11)
O6 0.0319(14) 0.0373(15) 0.0288(13) 0.0086(13) 0.0012(12) 0.0071(11)
N3 0.0258(12) 0.0243(13) 0.0068(9) 0.0006(9) 0.0023(9) -0.0034(11)
N4 0.0280(12) 0.0352(15) 0.0217(10) 0.0080(11) 0.0029(10) 0.0037(10)
C18 0.0253(11) 0.0250(13) 0.0069(8) 0.0017(8) 0.0017(8) -0.0030(10)
C19 0.0260(11) 0.0240(13) 0.0070(9) 0.0011(9) 0.0020(9) -0.0027(10)
C20 0.0282(13) 0.0241(14) 0.0086(10) 0.0017(10) 0.0015(10) -0.0018(12)
C21 0.0290(14) 0.0245(15) 0.0086(10) 0.0025(10) 0.0009(11) -0.0011(12)
C22 0.0286(13) 0.0249(15) 0.0080(10) 0.0021(10) 0.0010(11) -0.0014(12)
C23 0.0269(13) 0.0240(15) 0.0069(9) 0.0013(9) 0.0015(10) -0.0020(11)
C24 0.0255(11) 0.0238(13) 0.0068(8) 0.0013(8) 0.0013(9) -0.0023(9)
C25 0.0252(10) 0.0250(12) 0.0073(8) 0.0022(8) 0.0016(8) -0.0014(9)
C26 0.0244(12) 0.0238(14) 0.0069(12) 0.0026(10) 0.0014(11) -0.0003(11)
C27 0.0252(10) 0.0286(11) 0.0107(8) 0.0043(8) 0.0023(8) -0.0004(8)
C28 0.0270(11) 0.0315(13) 0.0143(9) 0.0068(10) 0.0033(9) 0.0018(10)
C29 0.0250(11) 0.0288(10) 0.0108(9) 0.0045(8) 0.0019(8) -0.0003(9)
C30 0.0255(13) 0.0307(10) 0.0102(10) 0.0060(9) 0.0012(9) -0.0005(11)
C31 0.0260(13) 0.0330(12) 0.0108(11) 0.0068(9) 0.0014(10) -0.0004(12)
C32 0.0267(13) 0.0328(12) 0.0113(11) 0.0046(10) 0.0019(10) 0.0007(13)
C33 0.0273(13) 0.0311(12) 0.0119(11) 0.0034(10) 0.0020(11) 0.0006(12)
C34 0.0266(13) 0.0294(11) 0.0115(10) 0.0038(10) 0.0018(10) 0.0004(11)
Br3 0.0240(4) 0.0248(7) 0.0391(5) 0.0010(4) 0.0108(4) 0.0071(4)
O7 0.0239(14) 0.0211(15) 0.0262(11) -0.0003(10) 0.0065(11) 0.0064(12)
O8 0.0319(14) 0.0321(16) 0.0429(15) 0.0058(13) 0.0068(12) -0.0038(12)
O9 0.0312(14) 0.0358(16) 0.0404(15) 0.0031(13) 0.0101(11) -0.0024(13)
N5 0.0236(12) 0.0202(13) 0.0267(11) -0.0008(9) 0.0056(10) 0.0058(11)
N6 0.0297(13) 0.0320(14) 0.0387(13) 0.0053(11) 0.0079(10) -0.0021(11)
C35 0.0232(11) 0.0209(13) 0.0266(10) 0.0000(9) 0.0065(10) 0.0060(10)
C36 0.0235(12) 0.0196(13) 0.0267(11) -0.0007(9) 0.0057(10) 0.0050(10)
C37 0.0248(13) 0.0192(13) 0.0280(12) -0.0003(10) 0.0044(12) 0.0048(12)
C38 0.0254(14) 0.0194(14) 0.0282(12) 0.0012(11) 0.0038(12) 0.0049(12)
C39 0.0251(14) 0.0197(15) 0.0270(12) 0.0005(10) 0.0045(12) 0.0055(12)
C40 0.0241(13) 0.0192(14) 0.0265(11) -0.0002(10) 0.0057(11) 0.0052(12)
C41 0.0229(11) 0.0196(13) 0.0263(10) -0.0002(9) 0.0066(9) 0.0049(10)
C42 0.0229(10) 0.0209(12) 0.0267(10) 0.0006(9) 0.0069(8) 0.0048(9)
C43 0.0231(13) 0.0199(14) 0.0259(13) 0.0006(11) 0.0062(11) 0.0043(11)
C44 0.0239(10) 0.0248(11) 0.0307(10) 0.0024(9) 0.0081(8) 0.0035(9)
C45 0.0276(12) 0.0287(13) 0.0347(12) 0.0056(10) 0.0067(9) 0.0003(10)
C46 0.0225(11) 0.0240(11) 0.0304(11) 0.0029(9) 0.0096(9) 0.0031(9)
C47 0.0224(12) 0.0243(11) 0.0303(13) 0.0039(10) 0.0100(10) 0.0026(10)
C48 0.0229(13) 0.0255(13) 0.0304(13) 0.0047(10) 0.0092(10) 0.0021(11)
C49 0.0234(13) 0.0264(14) 0.0310(14) 0.0036(10) 0.0083(11) 0.0021(12)
C50 0.0234(13) 0.0257(13) 0.0311(13) 0.0025(11) 0.0087(11) 0.0022(12)
C51 0.0232(13) 0.0245(12) 0.0310(13) 0.0026(10) 0.0090(11) 0.0026(11)
Br4 0.0238(4) 0.0284(7) 0.0454(5) -0.0034(5) 0.0092(4) 0.0071(4)
O10 0.0206(13) 0.0192(15) 0.0272(11) 0.0003(11) 0.0067(10) 0.0035(12)
O11 0.0295(14) 0.0308(15) 0.0520(15) 0.0064(14) 0.0114(12) -0.0052(12)
O12 0.0248(14) 0.0325(16) 0.0469(15) 0.0013(14) 0.0126(12) -0.0012(12)
N7 0.0201(11) 0.0186(13) 0.0274(11) -0.0002(9) 0.0068(10) 0.0025(10)
N8 0.0254(12) 0.0289(15) 0.0445(12) 0.0047(11) 0.0121(10) -0.0024(10)
C52 0.0206(10) 0.0192(13) 0.0272(10) 0.0002(9) 0.0076(9) 0.0029(9)
C53 0.0209(11) 0.0188(13) 0.0278(10) 0.0002(9) 0.0073(10) 0.0021(10)
C54 0.0226(13) 0.0193(14) 0.0295(12) 0.0015(10) 0.0065(11) 0.0015(11)
C55 0.0231(13) 0.0197(14) 0.0297(12) 0.0023(11) 0.0068(12) 0.0006(12)
C56 0.0227(13) 0.0200(15) 0.0290(11) 0.0019(10) 0.0070(12) 0.0003(12)
C57 0.0216(13) 0.0189(14) 0.0280(11) 0.0008(10) 0.0072(11) 0.0009(11)
C58 0.0213(11) 0.0188(13) 0.0276(10) 0.0000(9) 0.0077(9) 0.0020(9)
C59 0.0215(10) 0.0195(12) 0.0281(9) 0.0003(9) 0.0077(8) 0.0016(8)
C60 0.0221(13) 0.0188(14) 0.0278(13) 0.0002(11) 0.0079(11) 0.0009(11)
C61 0.0223(10) 0.0230(11) 0.0323(10) 0.0014(9) 0.0095(8) 0.0009(8)
C62 0.0237(11) 0.0256(13) 0.0372(11) 0.0044(10) 0.0097(9) -0.0004(10)
C63 0.0224(11) 0.0239(10) 0.0321(11) 0.0017(9) 0.0105(9) -0.0002(9)
C64 0.0224(12) 0.0251(11) 0.0312(13) 0.0029(10) 0.0104(10) -0.0005(10)
C65 0.0236(13) 0.0271(12) 0.0323(13) 0.0031(10) 0.0096(10) -0.0009(11)
C66 0.0251(13) 0.0273(13) 0.0335(14) 0.0019(11) 0.0086(11) -0.0018(12)
C67 0.0256(13) 0.0264(13) 0.0340(14) 0.0007(11) 0.0088(11) -0.0016(11)
C68 0.0246(13) 0.0247(12) 0.0333(13) 0.0013(10) 0.0093(11) -0.0010(11)

loop_
_atom_type_symbol
_atom_type_description
_atom_type_scat_dispersion_real
_atom_type_scat_dispersion_imag
_atom_type_scat_source
C C 0.018 0.009
;
International Tables for Crystallography
(1992, Vol. C, Tables 4.2.6.8 and 6.1.1.4)
;
H H 0.000 0.000
;
International Tables for Crystallography
(1992, Vol. C, Table 6.1.1.4)
;
Br Br -0.676 1.280
;
International Tables for Crystallography
(1992, Vol. C, Tables 4.2.6.8 and 6.1.1.4)
;
N N 0.031 0.018
;
International Tables for Crystallography
(1992, Vol. C, Tables 4.2.6.8 and 6.1.1.4)
;
O O 0.049 0.032
;
International Tables for Crystallography
(1992, Vol. C, Tables 4.2.6.8 and 6.1.1.4)
;

loop_
_geom_angle_atom_site_label_1
_geom_angle_atom_site_label_2
_geom_angle_atom_site_label_3
_geom_angle
C1 N1 C2 110.6(6)
O2 N2 O3 119.8(6)
O2 N2 C11 124.4(7)
O3 N2 C11 115.6(6)
O1 C1 N1 124.5(6)
O1 C1 C8 128.0(7)
N1 C1 C8 107.6(5)
C7 C2 N1 111.0(6)
C7 C2 C3 122.2(5)
N1 C2 C3 126.8(6)
C2 C3 C4 117.4(7)
C3 C4 C5 119.9(7)
C6 C5 C4 120.5(5)
C5 C6 C7 118.7(7)
C2 C7 C6 121.3(7)
C2 C7 C8 109.1(5)
C6 C7 C8 129.6(7)
C7 C8 C9 112.1(6)
C7 C8 C1 101.5(6)
C9 C8 C1 109.8(6)
C7 C8 C10 112.0(6)
C9 C8 C10 115.0(6)
C1 C8 C10 105.3(5)
C12 C10 C8 113.1(5)
C12 C10 C11 112.4(6)
C8 C10 C11 110.9(6)
N2 C11 C10 106.4(5)
C17 C12 C13 117.9(6)
C17 C12 C10 120.1(7)
C13 C12 C10 122.0(7)
C14 C13 C12 125.1(8)
C14 C13 Br1 114.8(7)
C12 C13 Br1 120.0(5)
C13 C14 C15 113.5(7)
C16 C15 C14 120.2(6)
C15 C16 C17 123.2(8)
C16 C17 C12 119.8(8)
C18 N3 C19 112.6(6)
O6 N4 O5 120.6(6)
O6 N4 C28 121.8(7)
O5 N4 C28 117.2(7)
O4 C18 N3 124.2(6)
O4 C18 C25 127.6(7)
N3 C18 C25 108.2(5)
C20 C19 C24 122.6(6)
C20 C19 N3 128.8(7)
C24 C19 N3 108.5(6)
C19 C20 C21 117.0(7)
C20 C21 C22 120.7(7)
C23 C22 C21 119.3(5)
C22 C23 C24 120.1(7)
C23 C24 C19 120.3(7)
C23 C24 C25 129.9(7)
C19 C24 C25 109.8(5)
C26 C25 C24 113.0(6)
C26 C25 C18 111.5(6)
C24 C25 C18 100.6(6)
C26 C25 C27 114.4(6)
C24 C25 C27 110.8(6)
C18 C25 C27 105.5(5)
C29 C27 C28 111.5(6)
C29 C27 C25 114.2(5)
C28 C27 C25 111.8(6)
N4 C28 C27 110.2(6)
C30 C29 C34 116.9(7)
C30 C29 C27 122.1(8)
C34 C29 C27 120.9(7)
C31 C30 C29 125.3(8)
C31 C30 Br2 114.2(7)
C29 C30 Br2 120.5(6)
C30 C31 C32 115.3(7)
C33 C32 C31 118.6(6)
C32 C33 C34 122.7(8)
C33 C34 C29 120.9(7)
C36 N5 C35 112.1(6)
O8 N6 O9 131.0(7)
O8 N6 C45 118.1(6)
O9 N6 C45 109.9(7)
O7 C35 N5 124.0(7)
O7 C35 C42 129.4(7)
N5 C35 C42 106.5(6)
C37 C36 N5 127.1(7)
C37 C36 C41 122.4(6)
N5 C36 C41 110.3(6)
C36 C37 C38 117.4(7)
C39 C38 C37 121.7(7)
C38 C39 C40 121.0(6)
C41 C40 C39 118.7(7)
C40 C41 C36 118.6(7)
C40 C41 C42 134.0(7)
C36 C41 C42 107.2(6)
C41 C42 C35 103.7(6)
C41 C42 C43 110.4(6)
C35 C42 C43 110.8(6)
C41 C42 C44 110.9(6)
C35 C42 C44 105.7(6)
C43 C42 C44 114.7(6)
C46 C44 C45 110.8(6)
C46 C44 C42 113.1(6)
C45 C44 C42 109.3(6)
C44 C45 N6 109.5(6)
C51 C46 C47 114.5(7)
C51 C46 C44 124.2(8)
C47 C46 C44 121.2(8)
C46 C47 C48 118.3(8)
C46 C47 Br3 121.5(6)
C48 C47 Br3 120.1(7)
C49 C48 C47 128.0(8)
C48 C49 C50 117.0(7)
C51 C50 C49 119.2(8)
C46 C51 C50 122.9(8)
C52 N7 C53 111.3(6)
O12 N8 O11 127.3(6)
O12 N8 C62 120.4(7)
O11 N8 C62 112.2(7)
O10 C52 N7 124.4(7)
O10 C52 C59 128.1(7)
N7 C52 C59 107.5(6)
C58 C53 C54 122.8(6)
C58 C53 N7 110.9(6)
C54 C53 N7 126.0(7)
C53 C54 C55 116.2(7)
C56 C55 C54 122.4(7)
C55 C56 C57 120.1(6)
C58 C57 C56 119.5(7)
C57 C58 C53 119.0(7)
C57 C58 C59 133.1(7)
C53 C58 C59 107.9(6)
C60 C59 C52 111.0(6)
C60 C59 C58 111.7(6)
C52 C59 C58 101.9(6)
C60 C59 C61 115.8(7)
C52 C59 C61 106.0(6)
C58 C59 C61 109.5(6)
C63 C61 C62 110.4(6)
C63 C61 C59 113.8(6)
C62 C61 C59 108.9(6)
C61 C62 N8 107.8(6)
C64 C63 C68 115.7(7)
C64 C63 C61 121.1(8)
C68 C63 C61 123.3(7)
C63 C64 C65 117.2(8)
C63 C64 Br4 121.7(6)
C65 C64 Br4 121.0(7)
C66 C65 C64 128.6(9)
C65 C66 C67 115.9(8)
C66 C67 C68 122.5(8)
C63 C68 C67 120.0(8)

loop_
_geom_bond_atom_site_label_1
_geom_bond_atom_site_label_2
_geom_bond_distance
Br1 C13 1.894(9)
O1 C1 1.227(7)
O2 N2 1.126(8)
O3 N2 1.298(9)
N1 C1 1.365(10)
N1 C2 1.386(7)
N2 C11 1.472(9)
C1 C8 1.554(8)
C2 C7 1.368(10)
C2 C3 1.398(10)
C3 C4 1.417(9)
C4 C5 1.429(11)
C5 C6 1.384(10)
C6 C7 1.396(8)
C7 C8 1.493(10)
C8 C9 1.517(11)
C8 C10 1.585(10)
C10 C12 1.499(9)
C10 C11 1.594(10)
C12 C17 1.425(12)
C12 C13 1.442(12)
C13 C14 1.303(10)
C14 C15 1.592(10)
C15 C16 1.309(11)
C16 C17 1.350(8)
Br2 C30 1.910(9)
O4 C18 1.220(8)
O5 N4 1.292(9)
O6 N4 1.205(9)
N3 C18 1.341(9)
N3 C19 1.405(7)
N4 C28 1.468(9)
C18 C25 1.559(9)
C19 C20 1.367(10)
C19 C24 1.394(11)
C20 C21 1.413(9)
C21 C22 1.446(12)
C22 C23 1.354(10)
C23 C24 1.389(9)
C24 C25 1.515(9)
C25 C26 1.510(11)
C25 C27 1.561(10)
C27 C29 1.519(9)
C27 C28 1.535(8)
C29 C30 1.414(12)
C29 C34 1.417(13)
C30 C31 1.326(11)
C31 C32 1.566(11)
C32 C33 1.323(10)
C33 C34 1.377(9)
Br3 C47 1.892(10)
O7 C35 1.180(8)
O8 N6 1.172(9)
O9 N6 1.237(9)
N5 C36 1.392(9)
N5 C35 1.399(9)
N6 C45 1.583(10)
C35 C42 1.524(9)
C36 C37 1.398(10)
C36 C41 1.400(11)
C37 C38 1.388(10)
C38 C39 1.342(12)
C39 C40 1.434(11)
C40 C41 1.379(10)
C41 C42 1.534(10)
C42 C43 1.546(11)
C42 C44 1.578(10)
C44 C46 1.506(10)
C44 C45 1.567(11)
C46 C51 1.380(13)
C46 C47 1.414(12)
C47 C48 1.429(11)
C48 C49 1.202(11)
C49 C50 1.428(11)
C50 C51 1.407(10)
Br4 C64 1.894(10)
O10 C52 1.190(8)
O11 N8 1.218(10)
O12 N8 1.160(9)
N7 C52 1.400(9)
N7 C53 1.403(8)
N8 C62 1.554(9)
C52 C59 1.539(10)
C53 C58 1.384(11)
C53 C54 1.394(10)
C54 C55 1.380(10)
C55 C56 1.362(12)
C56 C57 1.399(10)
C57 C58 1.367(10)
C58 C59 1.559(10)
C59 C60 1.550(11)
C59 C61 1.566(10)
C61 C63 1.521(10)
C61 C62 1.538(10)
C63 C64 1.384(12)
C63 C68 1.401(13)
C64 C65 1.463(11)
C65 C66 1.178(11)
C66 C67 1.389(11)
C67 C68 1.401(10)
